data_2239217
loop_
_publ_author_name
'Gehringer, Matthias'
'Pfaffenrot, Ellen'
'Keck, Peter R. W. E. F.'
'Schollmeyer, Dieter'
'Laufer, Stefan A.'

_publ_section_title
;
 2-(3-{(3<i>R</i>,4<i>R</i>)-4-Methyl-3-[methyl(7<i>H</i>-pyrrolo[2,3-<i>d</i>]pyrimidin-4-yl)amino]piperidin-1-yl}oxetan-3-yl)acetonitrile
 monohydrate
;
_journal_issue 4
_journal_name_full 'Acta Crystallographica Section E'
_journal_page_first o382
_journal_page_last o383
_journal_paper_doi 10.1107/S1600536814004449
_journal_volume 70
_journal_year 2014
_chemical_formula_iupac 'C18 H24 N6 O, H2 O'
_chemical_formula_moiety 'C18 H24 N6 O, H2 O'
_chemical_formula_sum 'C18 H26 N6 O2'
_chemical_formula_weight 358.45
_chemical_name_systematic
'2-(3-{(3<i>R</i>,4<i>R</i>)-4-Methyl-3-[methyl(7<i>H</i>-pyrrolo[2,3-<i>d</i>]pyrimidin-4-yl)amino]piperidin-1-yl}oxetan-3-yl)acetonitrile monohydrate'
_space_group_IT_number 19
_symmetry_cell_setting orthorhombic
_symmetry_space_group_name_Hall 'P 2ac 2ab'
_symmetry_space_group_name_H-M 'P 21 21 21'
_atom_sites_solution_hydrogens geom
_atom_sites_solution_primary direct
_atom_sites_solution_secondary difmap
_audit_creation_method SHELXL-97
_cell_angle_alpha 90.00
_cell_angle_beta 90.00
_cell_angle_gamma 90.00
_cell_formula_units_Z 4
_cell_length_a 6.6088(6)
_cell_length_b 10.1483(8)
_cell_length_c 26.813(2)
_cell_measurement_reflns_used 6886
_cell_measurement_temperature 193(2)
_cell_measurement_theta_max 27.8
_cell_measurement_theta_min 2.5
_cell_volume 1798.3(3)
_computing_cell_refinement 'X-AREA (Stoe & Cie, 2010)'
_computing_data_collection 'X-AREA (Stoe & Cie, 2010)'
_computing_data_reduction 'X-RED (Stoe & Cie, 2010)'
_computing_molecular_graphics 'PLATON (Spek, 2009)'
_computing_publication_material 'PLATON (Spek, 2009)'
_computing_structure_refinement 'SHELXL97 (Sheldrick, 2008)'
_computing_structure_solution 'SIR97 (Altomare <i>et al.</i>, 1999)'
_diffrn_ambient_temperature 193(2)
_diffrn_detector_area_resol_mean 6.67
_diffrn_measured_fraction_theta_full 0.990
_diffrn_measured_fraction_theta_max 0.990
_diffrn_measurement_device '2-circle goniometer'
_diffrn_measurement_device_type 'Stoe IPDS 2T'
_diffrn_measurement_method 'rotation method'
_diffrn_radiation_monochromator graphite
_diffrn_radiation_type MoK\a
_diffrn_radiation_wavelength 0.71073
_diffrn_reflns_av_R_equivalents 0.0789
_diffrn_reflns_av_sigmaI/netI 0.1509
_diffrn_reflns_limit_h_max 8
_diffrn_reflns_limit_h_min -7
_diffrn_reflns_limit_k_max 13
_diffrn_reflns_limit_k_min -11
_diffrn_reflns_limit_l_max 35
_diffrn_reflns_limit_l_min -29
_diffrn_reflns_number 6672
_diffrn_reflns_theta_full 28.00
_diffrn_reflns_theta_max 28.00
_diffrn_reflns_theta_min 3.17
_exptl_absorpt_coefficient_mu 0.090
_exptl_absorpt_correction_type none
_exptl_crystal_colour colourless
_exptl_crystal_density_diffrn 1.324
_exptl_crystal_density_method 'not measured'
_exptl_crystal_description plate
_exptl_crystal_F_000 768
_exptl_crystal_size_max 0.29
_exptl_crystal_size_mid 0.27
_exptl_crystal_size_min 0.06
_refine_diff_density_max 0.192
_refine_diff_density_min -0.219
_refine_ls_extinction_method none
_refine_ls_goodness_of_fit_ref 0.904
_refine_ls_hydrogen_treatment constr
_refine_ls_matrix_type full
_refine_ls_number_parameters 246
_refine_ls_number_reflns 4184
_refine_ls_number_restraints 0
_refine_ls_restrained_S_all 0.904
_refine_ls_R_factor_all 0.1784
_refine_ls_R_factor_gt 0.0623
_refine_ls_shift/su_max 0.000
_refine_ls_shift/su_mean 0.000
_refine_ls_structure_factor_coef Fsqd
_refine_ls_weighting_details 'calc w=1/[\s^2^(Fo^2^)+(0.0523P)^2^] where P=(Fo^2^+2Fc^2^)/3'
_refine_ls_weighting_scheme calc
_refine_ls_wR_factor_obs 0.1132
_refine_ls_wR_factor_ref 0.1504
_reflns_number_gt 1716
_reflns_number_total 4184
_reflns_threshold_expression I>2\s(I)
_cod_data_source_file bt6965sup1.cif
_cod_data_source_block I
_cod_database_code 2239217
_cod_database_fobs_code 2239217

loop_
_symmetry_equiv_pos_as_xyz
'x, y, z'
'-x+1/2, -y, z+1/2'
'x+1/2, -y+1/2, -z'
'-x, y+1/2, -z+1/2'

loop_
_atom_site_type_symbol
_atom_site_label
_atom_site_fract_x
_atom_site_fract_y
_atom_site_fract_z
_atom_site_U_iso_or_equiv
_atom_site_adp_type
_atom_site_calc_flag
_atom_site_refinement_flags
_atom_site_occupancy
_atom_site_symmetry_multiplicity
_atom_site_disorder_assembly
_atom_site_disorder_group
N N1 0.1280(5) 0.1062(4) 0.42472(12) 0.0485(10) Uani d . 1 1 . .
H H1 0.1160 0.1276 0.4564 0.058 Uiso calc R 1 1 . .
C C2 0.2919(7) 0.0433(4) 0.40332(16) 0.0485(12) Uani d . 1 1 . .
H H2 0.4106 0.0163 0.4205 0.058 Uiso calc R 1 1 . .
C C3 0.2563(7) 0.0264(4) 0.35393(15) 0.0439(11) Uani d . 1 1 . .
H H3 0.3446 -0.0139 0.3305 0.053 Uiso calc R 1 1 . .
C C4 0.0579(7) 0.0814(4) 0.34361(15) 0.0423(11) Uani d . 1 1 . .
C C5 -0.0680(7) 0.1060(4) 0.30217(14) 0.0391(10) Uani d . 1 1 . .
N N6 -0.2486(6) 0.1667(4) 0.30983(12) 0.0449(9) Uani d . 1 1 . .
C C7 -0.2941(7) 0.2044(4) 0.35573(15) 0.0476(11) Uani d . 1 1 . .
H H7 -0.4211 0.2473 0.3591 0.057 Uiso calc R 1 1 . .
N N8 -0.1909(6) 0.1916(4) 0.39726(12) 0.0470(9) Uani d . 1 1 . .
C C9 -0.0105(7) 0.1291(4) 0.38869(14) 0.0413(10) Uani d . 1 1 . .
N N10 -0.0216(5) 0.0778(3) 0.25423(11) 0.0396(8) Uani d . 1 1 . .
C C11 0.1748(6) 0.0150(4) 0.24320(14) 0.0451(11) Uani d . 1 1 . .
H H11A 0.1885 0.0029 0.2071 0.068 Uiso calc R 1 1 . .
H H11B 0.1815 -0.0709 0.2598 0.068 Uiso calc R 1 1 . .
H H11C 0.2847 0.0712 0.2554 0.068 Uiso calc R 1 1 . .
C C12 -0.1610(7) 0.1075(4) 0.21317(14) 0.0415(10) Uani d . 1 1 . .
H H12 -0.2699 0.1634 0.2281 0.050 Uiso calc R 1 1 . .
C C13 -0.0683(7) 0.1906(4) 0.17183(13) 0.0419(11) Uani d . 1 1 . .
H H13A -0.1782 0.2339 0.1528 0.050 Uiso calc R 1 1 . .
H H13B 0.0160 0.2606 0.1870 0.050 Uiso calc R 1 1 . .
N N14 0.0562(5) 0.1135(3) 0.13743(11) 0.0401(9) Uani d . 1 1 . .
C C15 -0.0684(7) 0.0153(4) 0.11233(14) 0.0437(11) Uani d . 1 1 . .
H H15A 0.0130 -0.0318 0.0870 0.052 Uiso calc R 1 1 . .
H H15B -0.1832 0.0588 0.0953 0.052 Uiso calc R 1 1 . .
C C16 -0.1472(7) -0.0818(4) 0.15091(15) 0.0474(11) Uani d . 1 1 . .
H H16A -0.0314 -0.1284 0.1663 0.057 Uiso calc R 1 1 . .
H H16B -0.2331 -0.1483 0.1341 0.057 Uiso calc R 1 1 . .
C C17 -0.2698(7) -0.0137(4) 0.19154(14) 0.0424(11) Uani d . 1 1 . .
H H17 -0.3970 0.0189 0.1755 0.051 Uiso calc R 1 1 . .
C C18 -0.3324(7) -0.1107(5) 0.23178(15) 0.0506(11) Uani d . 1 1 . .
H H18A -0.4324 -0.1724 0.2182 0.076 Uiso calc R 1 1 . .
H H18B -0.3920 -0.0627 0.2599 0.076 Uiso calc R 1 1 . .
H H18C -0.2135 -0.1598 0.2432 0.076 Uiso calc R 1 1 . .
C C19 0.1743(7) 0.1946(4) 0.10400(14) 0.0421(10) Uani d . 1 1 . .
C C20 0.3401(7) 0.2731(5) 0.12998(15) 0.0528(13) Uani d . 1 1 . .
H H20A 0.3255 0.3696 0.1259 0.063 Uiso calc R 1 1 . .
H H20B 0.3571 0.2497 0.1656 0.063 Uiso calc R 1 1 . .
O O21 0.4946(5) 0.2159(3) 0.09772(13) 0.0672(10) Uani d . 1 1 . .
C C22 0.3494(7) 0.1203(5) 0.07878(17) 0.0539(12) Uani d . 1 1 . .
H H22A 0.3701 0.0303 0.0920 0.065 Uiso calc R 1 1 . .
H H22B 0.3400 0.1190 0.0419 0.065 Uiso calc R 1 1 . .
C C23 0.0478(7) 0.2774(5) 0.06772(15) 0.0472(12) Uani d . 1 1 . .
H H23A -0.0318 0.2179 0.0460 0.057 Uiso calc R 1 1 . .
H H23B -0.0486 0.3322 0.0869 0.057 Uiso calc R 1 1 . .
C C24 0.1729(8) 0.3629(5) 0.03667(16) 0.0484(12) Uani d . 1 1 . .
N N25 0.2739(7) 0.4295(4) 0.01284(15) 0.0658(12) Uani d . 1 1 . .
O O1L 0.0901(13) 0.1801(9) 0.5242(3) 0.077(2) Uani d P 0.48 1 A 1
H H1L1 0.1783 0.2403 0.5036 0.115 Uiso d PR 0.48 1 A 1
H H1L2 0.1406 0.1662 0.5525 0.115 Uiso d PR 0.48 1 A 1
O O2L 0.1719(14) 0.2748(9) 0.5074(2) 0.085(2) Uani d P 0.52 1 B 2
H H2L1 0.0459 0.2619 0.5042 0.128 Uiso d PR 0.52 1 B 2
H H2L2 0.1751 0.3371 0.5283 0.128 Uiso d PR 0.52 1 B 2

loop_
_atom_site_aniso_label
_atom_site_aniso_U_11
_atom_site_aniso_U_22
_atom_site_aniso_U_33
_atom_site_aniso_U_12
_atom_site_aniso_U_13
_atom_site_aniso_U_23
N1 0.062(3) 0.052(3) 0.0307(18) -0.009(2) -0.0069(18) 0.0009(18)
C2 0.048(3) 0.051(3) 0.047(3) 0.001(2) 0.002(2) -0.001(2)
C3 0.049(3) 0.044(3) 0.038(2) -0.002(2) -0.001(2) 0.002(2)
C4 0.049(3) 0.041(3) 0.037(2) -0.006(2) -0.002(2) 0.0023(19)
C5 0.053(3) 0.033(2) 0.032(2) -0.003(2) 0.0015(19) -0.0006(19)
N6 0.046(2) 0.052(2) 0.0373(19) 0.0060(19) 0.0052(17) -0.0011(17)
C7 0.056(3) 0.050(3) 0.037(2) 0.002(2) 0.005(2) 0.000(2)
N8 0.059(3) 0.048(2) 0.0340(18) -0.004(2) 0.0029(19) -0.0006(16)
C9 0.052(3) 0.039(3) 0.032(2) -0.004(2) 0.001(2) 0.0042(19)
N10 0.041(2) 0.047(2) 0.0304(17) 0.0066(18) 0.0005(15) -0.0002(16)
C11 0.046(3) 0.051(3) 0.038(2) 0.006(2) 0.003(2) 0.001(2)
C12 0.044(3) 0.043(3) 0.037(2) 0.005(2) -0.003(2) 0.001(2)
C13 0.048(3) 0.047(3) 0.031(2) 0.008(2) -0.0015(19) -0.001(2)
N14 0.050(2) 0.037(2) 0.0333(17) 0.0038(19) -0.0005(16) -0.0040(16)
C15 0.055(3) 0.038(3) 0.039(2) 0.000(2) -0.003(2) -0.005(2)
C16 0.059(3) 0.042(3) 0.041(2) -0.001(2) -0.002(2) 0.002(2)
C17 0.046(3) 0.042(3) 0.040(2) 0.002(2) -0.001(2) 0.001(2)
C18 0.053(3) 0.055(3) 0.044(2) 0.001(3) -0.007(2) 0.006(2)
C19 0.044(3) 0.047(3) 0.035(2) -0.005(2) -0.002(2) 0.003(2)
C20 0.050(3) 0.061(3) 0.048(3) -0.004(3) 0.000(2) -0.002(2)
O21 0.045(2) 0.081(3) 0.076(2) -0.002(2) 0.0006(18) -0.005(2)
C22 0.054(3) 0.055(3) 0.052(3) 0.010(3) 0.009(2) 0.002(2)
C23 0.051(3) 0.051(3) 0.040(2) -0.001(2) -0.001(2) 0.012(2)
C24 0.060(3) 0.048(3) 0.037(2) 0.013(3) 0.002(2) -0.004(2)
N25 0.084(3) 0.059(3) 0.054(2) -0.003(2) 0.014(2) 0.006(2)
O1L 0.113(7) 0.072(6) 0.045(4) 0.005(5) -0.013(4) 0.001(4)
O2L 0.130(7) 0.078(6) 0.049(4) 0.010(5) -0.020(5) -0.024(4)

loop_
_atom_type_symbol
_atom_type_description
_atom_type_scat_dispersion_real
_atom_type_scat_dispersion_imag
_atom_type_scat_source
C C 0.0033 0.0016 'International Tables Vol C Tables 4.2.6.8 and 6.1.1.4'
H H 0.0000 0.0000 'International Tables Vol C Tables 4.2.6.8 and 6.1.1.4'
N N 0.0061 0.0033 'International Tables Vol C Tables 4.2.6.8 and 6.1.1.4'
O O 0.0106 0.0060 'International Tables Vol C Tables 4.2.6.8 and 6.1.1.4'

loop_
_geom_angle_atom_site_label_1
_geom_angle_atom_site_label_2
_geom_angle_atom_site_label_3
_geom_angle
C9 N1 C2 108.3(3)
C9 N1 H1 125.8
C2 N1 H1 125.8
C3 C2 N1 109.2(4)
C3 C2 H2 125.4
N1 C2 H2 125.4
C2 C3 C4 107.1(4)
C2 C3 H3 126.4
C4 C3 H3 126.4
C9 C4 C5 115.8(4)
C9 C4 C3 105.3(4)
C5 C4 C3 138.7(4)
N10 C5 N6 116.0(4)
N10 C5 C4 125.3(4)
N6 C5 C4 118.6(4)
C7 N6 C5 118.1(4)
N8 C7 N6 130.0(4)
N8 C7 H7 115.0
N6 C7 H7 115.0
C7 N8 C9 110.8(4)
N1 C9 N8 123.3(4)
N1 C9 C4 110.1(4)
N8 C9 C4 126.5(4)
C5 N10 C12 121.8(3)
C5 N10 C11 118.8(3)
C12 N10 C11 119.4(3)
N10 C11 H11A 109.5
N10 C11 H11B 109.5
H11A C11 H11B 109.5
N10 C11 H11C 109.5
H11A C11 H11C 109.5
H11B C11 H11C 109.5
N10 C12 C13 114.1(3)
N10 C12 C17 114.3(3)
C13 C12 C17 110.9(3)
N10 C12 H12 105.5
C13 C12 H12 105.5
C17 C12 H12 105.5
N14 C13 C12 112.9(4)
N14 C13 H13A 109.0
C12 C13 H13A 109.0
N14 C13 H13B 109.0
C12 C13 H13B 109.0
H13A C13 H13B 107.8
C19 N14 C15 114.1(3)
C19 N14 C13 113.0(3)
C15 N14 C13 109.8(3)
N14 C15 C16 108.8(3)
N14 C15 H15A 109.9
C16 C15 H15A 109.9
N14 C15 H15B 109.9
C16 C15 H15B 109.9
H15A C15 H15B 108.3
C15 C16 C17 112.0(4)
C15 C16 H16A 109.2
C17 C16 H16A 109.2
C15 C16 H16B 109.2
C17 C16 H16B 109.2
H16A C16 H16B 107.9
C18 C17 C16 111.0(4)
C18 C17 C12 112.2(3)
C16 C17 C12 112.6(4)
C18 C17 H17 106.9
C16 C17 H17 106.9
C12 C17 H17 106.9
C17 C18 H18A 109.5
C17 C18 H18B 109.5
H18A C18 H18B 109.5
C17 C18 H18C 109.5
H18A C18 H18C 109.5
H18B C18 H18C 109.5
N14 C19 C20 113.7(3)
N14 C19 C23 114.2(4)
C20 C19 C23 113.3(4)
N14 C19 C22 113.6(4)
C20 C19 C22 85.2(3)
C23 C19 C22 113.6(3)
O21 C20 C19 91.4(3)
O21 C20 H20A 113.4
C19 C20 H20A 113.4
O21 C20 H20B 113.4
C19 C20 H20B 113.4
H20A C20 H20B 110.7
C22 O21 C20 90.6(3)
O21 C22 C19 90.9(3)
O21 C22 H22A 113.5
C19 C22 H22A 113.5
O21 C22 H22B 113.5
C19 C22 H22B 113.5
H22A C22 H22B 110.8
C24 C23 C19 112.2(4)
C24 C23 H23A 109.2
C19 C23 H23A 109.2
C24 C23 H23B 109.2
C19 C23 H23B 109.2
H23A C23 H23B 107.9
N25 C24 C23 178.8(5)
H1L1 O1L H1L2 111.5
H1L1 O1L H2L1 52.4
H1L2 O1L H2L1 135.9
H1L1 O2L H2L1 86.4
H1L1 O2L H2L2 153.9
H2L1 O2L H2L2 102.0

loop_
_geom_bond_atom_site_label_1
_geom_bond_atom_site_label_2
_geom_bond_distance
N1 C9 1.351(5)
N1 C2 1.381(5)
N1 H1 0.8800
C2 C3 1.356(6)
C2 H2 0.9500
C3 C4 1.452(6)
C3 H3 0.9500
C4 C9 1.378(5)
C4 C5 1.410(6)
C5 N10 1.352(5)
C5 N6 1.359(5)
N6 C7 1.323(5)
C7 N8 1.312(5)
C7 H7 0.9500
N8 C9 1.369(6)
N10 C12 1.467(5)
N10 C11 1.476(5)
C11 H11A 0.9800
C11 H11B 0.9800
C11 H11C 0.9800
C12 C13 1.521(6)
C12 C17 1.538(6)
C12 H12 1.0000
C13 N14 1.463(5)
C13 H13A 0.9900
C13 H13B 0.9900
N14 C19 1.445(5)
N14 C15 1.458(5)
C15 C16 1.520(6)
C15 H15A 0.9900
C15 H15B 0.9900
C16 C17 1.524(6)
C16 H16A 0.9900
C16 H16B 0.9900
C17 C18 1.519(6)
C17 H17 1.0000
C18 H18A 0.9800
C18 H18B 0.9800
C18 H18C 0.9800
C19 C20 1.523(6)
C19 C23 1.534(6)
C19 C22 1.538(6)
C20 O21 1.458(5)
C20 H20A 0.9900
C20 H20B 0.9900
O21 C22 1.456(6)
C22 H22A 0.9900
C22 H22B 0.9900
C23 C24 1.459(7)
C23 H23A 0.9900
C23 H23B 0.9900
C24 N25 1.145(6)
O1L H1L1 1.0100
O1L H1L2 0.8390
O1L H2L1 1.0319
O2L H1L1 0.3669
O2L H2L1 0.8478
O2L H2L2 0.8441

loop_
_geom_hbond_atom_site_label_D
_geom_hbond_atom_site_label_H
_geom_hbond_atom_site_label_A
_geom_hbond_site_symmetry_A
_geom_hbond_distance_DH
_geom_hbond_distance_HA
_geom_hbond_distance_DA
_geom_hbond_angle_DHA
N1 H1 O1L . 0.88 1.90 2.783(8) 178
N1 H1 O2L . 0.88 2.06 2.816(7) 144
O1L H1L2 N8 3_556 0.84 2.27 2.868(8) 129
O2L H2L2 N8 3_556 0.84 2.20 2.733(7) 121
O2L H2L2 N25 2_565 0.84 2.43 3.026(10) 129

loop_
_geom_torsion_atom_site_label_1
_geom_torsion_atom_site_label_2
_geom_torsion_atom_site_label_3
_geom_torsion_atom_site_label_4
_geom_torsion
C9 N1 C2 C3 -0.2(5)
N1 C2 C3 C4 -0.2(5)
C2 C3 C4 C9 0.5(5)
C2 C3 C4 C5 174.8(5)
C9 C4 C5 N10 174.1(4)
C3 C4 C5 N10 0.2(8)
C9 C4 C5 N6 -3.7(6)
C3 C4 C5 N6 -177.5(5)
N10 C5 N6 C7 -175.4(4)
C4 C5 N6 C7 2.6(6)
C5 N6 C7 N8 -0.7(7)
N6 C7 N8 C9 0.1(7)
C2 N1 C9 N8 -179.3(4)
C2 N1 C9 C4 0.5(5)
C7 N8 C9 N1 178.2(4)
C7 N8 C9 C4 -1.5(6)
C5 C4 C9 N1 -176.4(4)
C3 C4 C9 N1 -0.7(5)
C5 C4 C9 N8 3.3(6)
C3 C4 C9 N8 179.1(4)
N6 C5 N10 C12 -1.8(6)
C4 C5 N10 C12 -179.6(4)
N6 C5 N10 C11 178.5(4)
C4 C5 N10 C11 0.6(6)
C5 N10 C12 C13 125.6(4)
C11 N10 C12 C13 -54.6(5)
C5 N10 C12 C17 -105.3(4)
C11 N10 C12 C17 74.5(5)
N10 C12 C13 N14 79.8(4)
C17 C12 C13 N14 -51.0(5)
C12 C13 N14 C19 -169.0(3)
C12 C13 N14 C15 62.3(4)
C19 N14 C15 C16 167.6(4)
C13 N14 C15 C16 -64.4(4)
N14 C15 C16 C17 58.3(5)
C15 C16 C17 C18 -175.4(4)
C15 C16 C17 C12 -48.6(5)
N10 C12 C17 C18 39.5(5)
C13 C12 C17 C18 170.1(4)
N10 C12 C17 C16 -86.7(4)
C13 C12 C17 C16 44.0(5)
C15 N14 C19 C20 -166.0(4)
C13 N14 C19 C20 67.7(5)
C15 N14 C19 C23 61.8(5)
C13 N14 C19 C23 -64.6(5)
C15 N14 C19 C22 -70.7(5)
C13 N14 C19 C22 162.9(3)
N14 C19 C20 O21 123.8(4)
C23 C19 C20 O21 -103.5(4)
C22 C19 C20 O21 10.2(3)
C19 C20 O21 C22 -10.7(3)
C20 O21 C22 C19 10.6(3)
N14 C19 C22 O21 -124.0(4)
C20 C19 C22 O21 -10.2(3)
C23 C19 C22 O21 103.2(4)
N14 C19 C23 C24 176.8(4)
C20 C19 C23 C24 44.4(5)
C22 C19 C23 C24 -50.7(5)
C19 C23 C24 N25 -1E1(3)
